data_4088233
loop_
_publ_author_name
'Imoto, Hiroaki'
'Tanaka, Susumu'
'Kato, Takuji'
'Watase, Seiji'
'Matsukawa, Kimihiro'
'Yumura, Takashi'
'Naka, Kensuke'

_publ_section_title
;
 Highly Efficient Solid-State Phosphorescence of Platinum Dihalide
 Complexes with 9-Phenyl-9-arsafluorene Ligands
;
_journal_issue 3
_journal_name_full Organometallics
_journal_page_first 364
_journal_paper_doi 10.1021/acs.organomet.5b00944
_journal_volume 35
_journal_year 2016
_chemical_formula_moiety 'C36.5 H27 As2 Br2 Cl Pt'
_chemical_formula_sum 'C36.5 H27 As2 Br2 Cl Pt'
_chemical_formula_weight 1005.81
_space_group_crystal_system triclinic
_space_group_IT_number 2
_space_group_name_Hall '-P 1'
_space_group_name_H-M_alt 'P -1'
_atom_sites_solution_hydrogens geom
_atom_sites_solution_primary direct
_atom_sites_solution_secondary difmap
_cell_angle_alpha 96.9662(14)
_cell_angle_beta 100.3116(12)
_cell_angle_gamma 97.5634(11)
_cell_formula_units_Z 2
_cell_length_a 8.9649(2)
_cell_length_b 9.8619(3)
_cell_length_c 19.2946(6)
_cell_measurement_reflns_used 11995
_cell_measurement_temperature 296
_cell_measurement_theta_max 27.45
_cell_measurement_theta_min 3.04
_cell_volume 1645.25(8)
_computing_cell_refinement 'RAPID AUTO'
_computing_data_collection 'RAPID AUTO (Rigaku, ????)'
_computing_data_reduction 'RAPID AUTO'
_computing_molecular_graphics 'CrystalStructure 4.1'
_computing_publication_material 'CrystalStructure 4.1 (Rigaku, 2014)'
_computing_structure_refinement 'SHELXL97 (Sheldrick, 2008)'
_computing_structure_solution 'DIRDIF99-PATTY (Gould, et al., 1999)'
_diffrn_ambient_temperature 296
_diffrn_detector_area_resol_mean 10.000
_diffrn_measured_fraction_theta_full 0.997
_diffrn_measured_fraction_theta_max 0.993
_diffrn_measurement_device_type 'Rigaku R-AXIS RAPID'
_diffrn_measurement_method \w
_diffrn_radiation_type 'Mo K\a'
_diffrn_radiation_wavelength 0.71075
_diffrn_reflns_av_R_equivalents 0.0341
_diffrn_reflns_Laue_measured_fraction_full 0.997
_diffrn_reflns_Laue_measured_fraction_max 0.993
_diffrn_reflns_limit_h_max 11
_diffrn_reflns_limit_h_min -11
_diffrn_reflns_limit_k_max 12
_diffrn_reflns_limit_k_min -12
_diffrn_reflns_limit_l_max 25
_diffrn_reflns_limit_l_min -25
_diffrn_reflns_number 16691
_diffrn_reflns_point_group_measured_fraction_full 0.997
_diffrn_reflns_point_group_measured_fraction_max 0.993
_diffrn_reflns_theta_full 25.242
_diffrn_reflns_theta_max 27.472
_diffrn_reflns_theta_min 3.035
_diffrn_standards_number 0
_exptl_absorpt_coefficient_mu 8.786
_exptl_absorpt_correction_T_max 0.268
_exptl_absorpt_correction_T_min 0.165
_exptl_absorpt_correction_type multi-scan
_exptl_absorpt_process_details 'ABSCOR (Rigaku, 1995)'
_exptl_crystal_colour red
_exptl_crystal_density_diffrn 2.030
_exptl_crystal_density_method 'not measured'
_exptl_crystal_description block
_exptl_crystal_F_000 954.00
_exptl_crystal_size_max 0.200
_exptl_crystal_size_mid 0.150
_exptl_crystal_size_min 0.150
_refine_diff_density_max 2.63
_refine_diff_density_min -1.47
_refine_ls_extinction_method none
_refine_ls_goodness_of_fit_ref 1.084
_refine_ls_hydrogen_treatment constr
_refine_ls_number_parameters 372
_refine_ls_number_reflns 7490
_refine_ls_number_restraints 0
_refine_ls_R_factor_all 0.0575
_refine_ls_R_factor_gt 0.0347
_refine_ls_shift/su_max 0.000
_refine_ls_structure_factor_coef Fsqd
_refine_ls_weighting_details 'w = 1/[\s^2^(Fo^2^)+(0.0398P)^2^+7.1340P] where P=(Fo^2^+2Fc^2^)/3'
_refine_ls_weighting_scheme calc
_refine_ls_wR_factor_gt 0.0880
_refine_ls_wR_factor_ref 0.1105
_reflns_number_gt 5366
_reflns_number_total 7490
_reflns_threshold_expression F^2^>2.0\s(F^2^)
_cod_data_source_file om5b00944_si_003.cif
_cod_data_source_block PtBr2-CH2Cl2
_cod_original_cell_volume 1645.25(9)
_cod_database_code 4088233

loop_
_symmetry_equiv_pos_site_id
_space_group_symop_operation_xyz
1 +X,+Y,+Z
2 -X,-Y,-Z

loop_
_atom_site_label
_atom_site_type_symbol
_atom_site_fract_x
_atom_site_fract_y
_atom_site_fract_z
_atom_site_U_iso_or_equiv
_atom_site_adp_type
_atom_site_occupancy
_atom_site_site_symmetry_multiplicity
_atom_site_calc_flag
_atom_site_refinement_flags
Pt1 Pt 0.04421(3) 0.44143(3) 0.26852(2) 0.03184(9) Uani 1 2 d .
Br1 Br 0.13332(10) 0.58907(8) 0.38233(4) 0.0493(2) Uani 1 2 d .
Br2 Br -0.04880(10) 0.29204(8) 0.15474(4) 0.0516(2) Uani 1 2 d .
As1 As -0.06865(8) 0.27715(7) 0.33352(4) 0.03221(16) Uani 1 2 d .
As2 As 0.16144(8) 0.60508(7) 0.20448(4) 0.03195(16) Uani 1 2 d .
Cl3 Cl -0.58846 0.97025 0.05445 0.224(3) Uiso 1 2 d .
C1 C -0.1422(8) 0.0883(7) 0.2915(4) 0.0368(15) Uani 1 2 d .
C2 C -0.2535(10) 0.0379(8) 0.2321(4) 0.0489(19) Uani 1 2 d .
C3 C -0.2935(10) -0.1058(9) 0.2108(5) 0.058(2) Uani 1 2 d .
C4 C -0.2193(12) -0.1936(9) 0.2492(5) 0.064(2) Uani 1 2 d .
C5 C -0.1061(10) -0.1436(8) 0.3094(5) 0.0500(19) Uani 1 2 d .
C6 C -0.0657(9) -0.0006(7) 0.3317(4) 0.0413(17) Uani 1 2 d .
C7 C 0.0460(8) 0.0668(7) 0.3956(4) 0.0368(15) Uani 1 2 d .
C8 C 0.1325(9) -0.0010(9) 0.4432(5) 0.054(2) Uani 1 2 d .
C9 C 0.2237(10) 0.0754(10) 0.5051(5) 0.059(2) Uani 1 2 d .
C10 C 0.2301(10) 0.2138(10) 0.5203(5) 0.061(2) Uani 1 2 d .
C11 C 0.1461(9) 0.2848(8) 0.4722(4) 0.0456(18) Uani 1 2 d .
C12 C 0.0561(8) 0.2106(7) 0.4105(4) 0.0364(15) Uani 1 2 d .
C13 C -0.2395(8) 0.3373(7) 0.3695(4) 0.0361(15) Uani 1 2 d .
C14 C -0.2871(9) 0.2852(9) 0.4269(4) 0.0494(19) Uani 1 2 d .
C15 C -0.4174(10) 0.3246(10) 0.4489(5) 0.061(2) Uani 1 2 d .
C16 C -0.4987(10) 0.4111(10) 0.4140(5) 0.060(2) Uani 1 2 d .
C17 C -0.4508(10) 0.4632(10) 0.3581(5) 0.064(3) Uani 1 2 d .
C18 C -0.3208(9) 0.4275(8) 0.3352(5) 0.051(2) Uani 1 2 d .
C19 C 0.0417(8) 0.6793(7) 0.1282(4) 0.0343(15) Uani 1 2 d .
C20 C -0.0594(8) 0.6069(9) 0.0692(4) 0.0448(18) Uani 1 2 d .
C21 C -0.1311(10) 0.6814(10) 0.0195(5) 0.058(2) Uani 1 2 d .
C22 C -0.1038(11) 0.8240(11) 0.0312(5) 0.066(3) Uani 1 2 d .
C23 C -0.0030(10) 0.8958(9) 0.0909(5) 0.057(2) Uani 1 2 d .
C24 C 0.0731(8) 0.8237(7) 0.1411(4) 0.0401(17) Uani 1 2 d .
C25 C 0.1851(9) 0.8862(7) 0.2048(4) 0.0409(16) Uani 1 2 d .
C26 C 0.2381(11) 1.0276(8) 0.2275(5) 0.061(2) Uani 1 2 d .
C27 C 0.3481(12) 1.0722(9) 0.2876(5) 0.068(3) Uani 1 2 d .
C28 C 0.4112(11) 0.9786(9) 0.3272(5) 0.062(2) Uani 1 2 d .
C29 C 0.3613(10) 0.8375(9) 0.3074(5) 0.052(2) Uani 1 2 d .
C30 C 0.2499(8) 0.7922(7) 0.2463(4) 0.0380(15) Uani 1 2 d .
C31 C 0.3227(8) 0.5360(7) 0.1631(4) 0.0375(15) Uani 1 2 d .
C32 C 0.3967(9) 0.6138(9) 0.1200(5) 0.054(2) Uani 1 2 d .
C33 C 0.5152(10) 0.5688(10) 0.0918(6) 0.066(3) Uani 1 2 d .
C34 C 0.5624(11) 0.4482(13) 0.1085(6) 0.078(3) Uani 1 2 d .
C35 C 0.4909(12) 0.3711(12) 0.1499(6) 0.078(3) Uani 1 2 d .
C36 C 0.3693(10) 0.4136(9) 0.1778(5) 0.056(2) Uani 1 2 d .
C37 C -0.4094 1.0244 0.0483 0.24(2) Uiso 0.5 2 d .
H2 H -0.30235 0.09845 0.20592 0.0587 Uiso 1 2 calc R
H3 H -0.36994 -0.14086 0.17093 0.0695 Uiso 1 2 calc R
H4 H -0.24508 -0.28853 0.23471 0.0773 Uiso 1 2 calc R
H5 H -0.05707 -0.20491 0.33492 0.0600 Uiso 1 2 calc R
H8 H 0.12953 -0.09622 0.43392 0.0642 Uiso 1 2 calc R
H9 H 0.28191 0.02998 0.53697 0.0712 Uiso 1 2 calc R
H10 H 0.29041 0.26187 0.5626 0.0726 Uiso 1 2 calc R
H11 H 0.15103 0.38022 0.48186 0.0547 Uiso 1 2 calc R
H14 H -0.23274 0.22466 0.45055 0.0593 Uiso 1 2 calc R
H15 H -0.44878 0.29118 0.4879 0.0730 Uiso 1 2 calc R
H16 H -0.58683 0.43471 0.42826 0.0716 Uiso 1 2 calc R
H17 H -0.50604 0.52367 0.33481 0.0769 Uiso 1 2 calc R
H18 H -0.2889 0.46414 0.29707 0.0612 Uiso 1 2 calc R
H20 H -0.07944 0.51079 0.06261 0.0538 Uiso 1 2 calc R
H21 H -0.19748 0.63472 -0.02155 0.0691 Uiso 1 2 calc R
H22 H -0.15419 0.87258 -0.00166 0.0789 Uiso 1 2 calc R
H23 H 0.01444 0.99199 0.09777 0.0678 Uiso 1 2 calc R
H26 H 0.1977 1.09201 0.20121 0.0730 Uiso 1 2 calc R
H27 H 0.38098 1.16656 0.30198 0.0816 Uiso 1 2 calc R
H28 H 0.48774 1.01038 0.36739 0.0746 Uiso 1 2 calc R
H29 H 0.4019 0.77455 0.33469 0.0620 Uiso 1 2 calc R
H32 H 0.3657 0.69698 0.11015 0.0642 Uiso 1 2 calc R
H33 H 0.5624 0.61954 0.06191 0.0797 Uiso 1 2 calc R
H34 H 0.64487 0.41879 0.09101 0.0938 Uiso 1 2 calc R
H35 H 0.52359 0.28866 0.15989 0.0933 Uiso 1 2 calc R
H36 H 0.32009 0.35987 0.20596 0.0674 Uiso 1 2 calc R
H37A H -0.3425 0.96144 0.06624 0.2886 Uiso 0.5 2 calc R
H37B H -0.37315 1.1157 0.07563 0.2886 Uiso 0.5 2 calc R

loop_
_atom_site_aniso_label
_atom_site_aniso_U_11
_atom_site_aniso_U_22
_atom_site_aniso_U_33
_atom_site_aniso_U_12
_atom_site_aniso_U_13
_atom_site_aniso_U_23
Pt1 0.03850(15) 0.02552(13) 0.03338(14) 0.00624(10) 0.00886(10) 0.00785(10)
Br1 0.0713(5) 0.0346(4) 0.0395(4) 0.0072(4) 0.0067(4) 0.0037(3)
Br2 0.0729(5) 0.0376(4) 0.0407(4) 0.0021(4) 0.0082(4) 0.0036(3)
As1 0.0369(4) 0.0267(3) 0.0351(4) 0.0056(3) 0.0086(3) 0.0095(3)
As2 0.0360(3) 0.0265(3) 0.0346(4) 0.0039(3) 0.0091(3) 0.0078(3)
C1 0.042(4) 0.025(3) 0.045(4) 0.002(3) 0.016(3) 0.004(3)
C2 0.060(5) 0.040(4) 0.043(4) 0.002(4) 0.003(4) 0.008(4)
C3 0.064(5) 0.045(5) 0.056(5) -0.008(4) 0.003(4) 0.005(4)
C4 0.093(7) 0.030(4) 0.071(6) 0.005(4) 0.025(5) 0.001(4)
C5 0.065(5) 0.026(4) 0.061(5) 0.010(4) 0.016(4) 0.006(4)
C6 0.050(4) 0.032(4) 0.047(4) 0.011(3) 0.016(3) 0.012(3)
C7 0.041(4) 0.034(4) 0.042(4) 0.010(3) 0.016(3) 0.013(3)
C8 0.055(5) 0.045(5) 0.067(6) 0.017(4) 0.014(4) 0.024(4)
C9 0.054(5) 0.060(6) 0.066(6) 0.017(4) -0.002(4) 0.030(5)
C10 0.052(5) 0.071(6) 0.055(5) -0.002(4) -0.002(4) 0.027(5)
C11 0.047(4) 0.040(4) 0.051(5) 0.002(3) 0.012(4) 0.015(4)
C12 0.037(3) 0.038(4) 0.039(4) 0.009(3) 0.011(3) 0.017(3)
C13 0.034(3) 0.037(4) 0.036(4) 0.007(3) 0.005(3) 0.003(3)
C14 0.050(4) 0.052(5) 0.051(5) 0.009(4) 0.016(4) 0.016(4)
C15 0.060(5) 0.068(6) 0.058(5) 0.009(5) 0.028(4) 0.003(5)
C16 0.046(4) 0.065(6) 0.065(6) 0.015(4) 0.014(4) -0.012(5)
C17 0.055(5) 0.061(6) 0.075(7) 0.029(5) 0.001(5) 0.003(5)
C18 0.059(5) 0.048(5) 0.057(5) 0.028(4) 0.017(4) 0.020(4)
C19 0.040(4) 0.034(4) 0.035(4) 0.007(3) 0.015(3) 0.014(3)
C20 0.041(4) 0.049(5) 0.045(4) 0.007(3) 0.008(3) 0.012(4)
C21 0.054(5) 0.072(6) 0.046(5) 0.005(4) 0.004(4) 0.018(5)
C22 0.076(6) 0.074(7) 0.057(6) 0.027(5) 0.008(5) 0.034(5)
C23 0.071(6) 0.046(5) 0.059(5) 0.012(4) 0.015(4) 0.024(4)
C24 0.046(4) 0.034(4) 0.050(4) 0.017(3) 0.020(3) 0.017(3)
C25 0.053(4) 0.025(3) 0.047(4) 0.003(3) 0.020(3) 0.002(3)
C26 0.081(6) 0.030(4) 0.072(6) 0.011(4) 0.014(5) 0.009(4)
C27 0.090(7) 0.033(4) 0.074(7) -0.004(5) 0.013(6) -0.000(4)
C28 0.070(6) 0.051(5) 0.053(5) -0.011(4) 0.001(4) -0.005(4)
C29 0.056(5) 0.043(5) 0.053(5) 0.005(4) 0.005(4) 0.009(4)
C30 0.044(4) 0.025(3) 0.044(4) -0.003(3) 0.014(3) 0.004(3)
C31 0.036(3) 0.036(4) 0.038(4) 0.002(3) 0.008(3) 0.002(3)
C32 0.055(5) 0.046(5) 0.059(5) -0.001(4) 0.021(4) -0.001(4)
C33 0.055(5) 0.067(6) 0.076(7) 0.001(5) 0.029(5) -0.006(5)
C34 0.049(5) 0.105(9) 0.081(7) 0.022(6) 0.022(5) -0.007(7)
C35 0.074(6) 0.094(8) 0.081(7) 0.056(6) 0.020(6) 0.024(6)
C36 0.064(5) 0.057(5) 0.055(5) 0.028(4) 0.012(4) 0.015(4)

loop_
_atom_type_symbol
_atom_type_description
_atom_type_scat_dispersion_real
_atom_type_scat_dispersion_imag
_atom_type_scat_source
C C 0.0033 0.0016
;
International Tables for Crystallography
(Vol. C, Tables 4.2.6.8 and 6.1.1.4)
;
H H 0.0000 0.0000
;
International Tables for Crystallography
(Vol. C, Table 6.1.1.4)
;
As As 0.0499 2.0058
;
International Tables for Crystallography
(Vol. C, Tables 4.2.6.8 and 6.1.1.4)
;
Br Br -0.2901 2.4595
;
International Tables for Crystallography
(Vol. C, Tables 4.2.6.8 and 6.1.1.4)
;
Pt Pt -1.7033 8.3905
;
International Tables for Crystallography
(Vol. C, Tables 4.2.6.8 and 6.1.1.4)
;
Cl Cl 0.1484 0.1585
;
International Tables for Crystallography
(Vol. C, Tables 4.2.6.8 and 6.1.1.4)
;

loop_
_geom_angle_atom_site_label_1
_geom_angle_atom_site_label_2
_geom_angle_atom_site_label_3
_geom_angle
_geom_angle_publ_flag
_geom_angle_site_symmetry_1
_geom_angle_site_symmetry_3
Br1 Pt1 Br2 179.16(3) yes . .
Br1 Pt1 As1 86.25(3) yes . .
Br1 Pt1 As2 93.39(3) yes . .
Br2 Pt1 As1 93.09(3) yes . .
Br2 Pt1 As2 87.28(3) yes . .
As1 Pt1 As2 179.00(3) yes . .
Pt1 As1 C1 121.5(2) yes . .
Pt1 As1 C12 120.6(2) yes . .
Pt1 As1 C13 112.0(2) yes . .
C1 As1 C12 88.4(3) yes . .
C1 As1 C13 104.2(3) yes . .
C12 As1 C13 106.8(3) yes . .
Pt1 As2 C19 121.6(2) yes . .
Pt1 As2 C30 123.3(2) yes . .
Pt1 As2 C31 111.8(2) yes . .
C19 As2 C30 88.2(3) yes . .
C19 As2 C31 104.5(3) yes . .
C30 As2 C31 103.8(3) yes . .
C37 Cl3 C37 73.7103(13) yes . 2_475
As1 C1 C2 128.5(6) yes . .
As1 C1 C6 110.0(5) yes . .
C2 C1 C6 121.4(6) yes . .
C1 C2 C3 119.7(8) yes . .
C2 C3 C4 119.5(7) yes . .
C3 C4 C5 121.3(8) yes . .
C4 C5 C6 119.9(8) yes . .
C1 C6 C5 118.2(6) yes . .
C1 C6 C7 115.7(6) yes . .
C5 C6 C7 126.0(7) yes . .
C6 C7 C8 125.4(7) yes . .
C6 C7 C12 115.6(6) yes . .
C8 C7 C12 119.0(6) yes . .
C7 C8 C9 119.0(8) yes . .
C8 C9 C10 121.9(9) yes . .
C9 C10 C11 120.1(7) yes . .
C10 C11 C12 118.7(7) yes . .
As1 C12 C7 109.9(5) yes . .
As1 C12 C11 128.8(6) yes . .
C7 C12 C11 121.4(7) yes . .
As1 C13 C14 120.8(6) yes . .
As1 C13 C18 119.4(6) yes . .
C14 C13 C18 119.7(7) yes . .
C13 C14 C15 119.4(8) yes . .
C14 C15 C16 120.7(9) yes . .
C15 C16 C17 119.8(9) yes . .
C16 C17 C18 121.1(9) yes . .
C13 C18 C17 119.4(8) yes . .
As2 C19 C20 127.7(6) yes . .
As2 C19 C24 109.5(4) yes . .
C20 C19 C24 122.9(7) yes . .
C19 C20 C21 118.3(7) yes . .
C20 C21 C22 120.1(7) yes . .
C21 C22 C23 121.2(9) yes . .
C22 C23 C24 120.0(8) yes . .
C19 C24 C23 117.5(6) yes . .
C19 C24 C25 116.9(7) yes . .
C23 C24 C25 125.6(7) yes . .
C24 C25 C26 127.1(7) yes . .
C24 C25 C30 115.3(6) yes . .
C26 C25 C30 117.5(7) yes . .
C25 C26 C27 121.0(8) yes . .
C26 C27 C28 120.6(8) yes . .
C27 C28 C29 120.6(8) yes . .
C28 C29 C30 118.8(8) yes . .
As2 C30 C25 110.1(4) yes . .
As2 C30 C29 128.5(6) yes . .
C25 C30 C29 121.4(6) yes . .
As2 C31 C32 119.6(6) yes . .
As2 C31 C36 120.9(6) yes . .
C32 C31 C36 119.5(8) yes . .
C31 C32 C33 120.6(9) yes . .
C32 C33 C34 119.0(10) yes . .
C33 C34 C35 120.9(11) yes . .
C34 C35 C36 120.9(11) yes . .
C31 C36 C35 119.1(9) yes . .
Cl3 C37 Cl3 106.2897(13) yes . 2_475
C1 C2 H2 120.158 no . .
C3 C2 H2 120.166 no . .
C2 C3 H3 120.238 no . .
C4 C3 H3 120.234 no . .
C3 C4 H4 119.368 no . .
C5 C4 H4 119.352 no . .
C4 C5 H5 120.062 no . .
C6 C5 H5 120.056 no . .
C7 C8 H8 120.489 no . .
C9 C8 H8 120.498 no . .
C8 C9 H9 119.037 no . .
C10 C9 H9 119.044 no . .
C9 C10 H10 119.976 no . .
C11 C10 H10 119.973 no . .
C10 C11 H11 120.674 no . .
C12 C11 H11 120.668 no . .
C13 C14 H14 120.318 no . .
C15 C14 H14 120.330 no . .
C14 C15 H15 119.656 no . .
C16 C15 H15 119.647 no . .
C15 C16 H16 120.087 no . .
C17 C16 H16 120.091 no . .
C16 C17 H17 119.469 no . .
C18 C17 H17 119.457 no . .
C13 C18 H18 120.327 no . .
C17 C18 H18 120.321 no . .
C19 C20 H20 120.846 no . .
C21 C20 H20 120.847 no . .
C20 C21 H21 119.927 no . .
C22 C21 H21 119.940 no . .
C21 C22 H22 119.421 no . .
C23 C22 H22 119.417 no . .
C22 C23 H23 120.003 no . .
C24 C23 H23 119.994 no . .
C25 C26 H26 119.491 no . .
C27 C26 H26 119.488 no . .
C26 C27 H27 119.689 no . .
C28 C27 H27 119.689 no . .
C27 C28 H28 119.717 no . .
C29 C28 H28 119.724 no . .
C28 C29 H29 120.594 no . .
C30 C29 H29 120.606 no . .
C31 C32 H32 119.694 no . .
C33 C32 H32 119.687 no . .
C32 C33 H33 120.482 no . .
C34 C33 H33 120.487 no . .
C33 C34 H34 119.546 no . .
C35 C34 H34 119.546 no . .
C34 C35 H35 119.564 no . .
C36 C35 H35 119.578 no . .
C31 C36 H36 120.463 no . .
C35 C36 H36 120.465 no . .
Cl3 C37 H37A 110.476 no . .
Cl3 C37 H37B 110.476 no . .
Cl3 C37 H37A 110.467 no 2_475 .
Cl3 C37 H37B 110.473 no 2_475 .
H37A C37 H37B 108.657 no . .

loop_
_geom_bond_atom_site_label_1
_geom_bond_atom_site_label_2
_geom_bond_distance
_geom_bond_publ_flag
_geom_bond_site_symmetry_2
Pt1 Br1 2.4229(8) yes .
Pt1 Br2 2.4335(8) yes .
Pt1 As1 2.3952(8) yes .
Pt1 As2 2.3954(8) yes .
As1 C1 1.918(6) yes .
As1 C12 1.929(7) yes .
As1 C13 1.924(7) yes .
As2 C19 1.938(7) yes .
As2 C30 1.926(6) yes .
As2 C31 1.932(8) yes .
Cl3 C37 1.65348(4) yes .
Cl3 C37 1.98634(7) yes 2_475
C1 C2 1.371(10) yes .
C1 C6 1.405(11) yes .
C2 C3 1.406(11) yes .
C3 C4 1.369(14) yes .
C4 C5 1.389(12) yes .
C5 C6 1.403(10) yes .
C6 C7 1.466(9) yes .
C7 C8 1.387(12) yes .
C7 C12 1.401(10) yes .
C8 C9 1.389(11) yes .
C9 C10 1.352(14) yes .
C10 C11 1.402(13) yes .
C11 C12 1.377(9) yes .
C13 C14 1.386(12) yes .
C13 C18 1.379(11) yes .
C14 C15 1.398(13) yes .
C15 C16 1.355(14) yes .
C16 C17 1.363(15) yes .
C17 C18 1.390(14) yes .
C19 C20 1.375(9) yes .
C19 C24 1.398(10) yes .
C20 C21 1.395(13) yes .
C21 C22 1.379(14) yes .
C22 C23 1.380(11) yes .
C23 C24 1.403(12) yes .
C24 C25 1.452(9) yes .
C25 C26 1.402(10) yes .
C25 C30 1.412(11) yes .
C26 C27 1.365(13) yes .
C27 C28 1.382(14) yes .
C28 C29 1.389(12) yes .
C29 C30 1.386(10) yes .
C31 C32 1.393(12) yes .
C31 C36 1.372(12) yes .
C32 C33 1.376(14) yes .
C33 C34 1.369(17) yes .
C34 C35 1.354(17) yes .
C35 C36 1.388(15) yes .
C2 H2 0.930 no .
C3 H3 0.930 no .
C4 H4 0.930 no .
C5 H5 0.930 no .
C8 H8 0.930 no .
C9 H9 0.930 no .
C10 H10 0.930 no .
C11 H11 0.930 no .
C14 H14 0.930 no .
C15 H15 0.930 no .
C16 H16 0.930 no .
C17 H17 0.930 no .
C18 H18 0.930 no .
C20 H20 0.930 no .
C21 H21 0.930 no .
C22 H22 0.930 no .
C23 H23 0.930 no .
C26 H26 0.930 no .
C27 H27 0.930 no .
C28 H28 0.930 no .
C29 H29 0.930 no .
C32 H32 0.930 no .
C33 H33 0.930 no .
C34 H34 0.930 no .
C35 H35 0.930 no .
C36 H36 0.930 no .
C37 H37A 0.970 no .
C37 H37B 0.970 no .

loop_
_geom_contact_atom_site_label_1
_geom_contact_atom_site_label_2
_geom_contact_distance
_geom_contact_publ_flag
_geom_contact_site_symmetry_2
Br1 C29 3.587(9) no .
Br2 C2 3.543(9) no .
C1 C4 2.759(10) no .
C1 C14 3.596(12) no .
C2 C5 2.783(12) no .
C3 C6 2.799(10) no .
C5 C8 3.093(11) no .
C7 C10 2.778(10) no .
C8 C11 2.789(12) no .
C9 C12 2.739(12) no .
C12 C14 3.316(11) no .
C13 C16 2.770(12) no .
C14 C17 2.747(13) no .
C15 C18 2.755(14) no .
C19 C22 2.739(12) no .
C19 C32 3.356(11) no .
C20 C23 2.793(12) no .
C21 C24 2.795(10) no .
C23 C26 3.115(12) no .
C25 C28 2.791(11) no .
C26 C29 2.784(13) no .
C27 C30 2.760(11) no .
C30 C32 3.388(12) no .
C31 C34 2.750(14) no .
C32 C35 2.733(15) no .
C33 C36 2.769(14) no .
C2 C37 3.550(8) no 1_545
C3 C37 3.566(9) no 1_545
C5 C25 3.578(13) no 1_545
C7 C9 3.592(12) no 2_556
C8 C8 3.508(13) no 2_556
C8 C9 3.525(13) no 2_556
C9 C7 3.592(12) no 2_556
C9 C8 3.525(13) no 2_556
C16 C16 3.565(14) no 2_466
C17 C36 3.509(13) no 1_455
C25 C5 3.578(13) no 1_565
C33 C33 3.586(15) no 2_665
C36 C17 3.509(13) no 1_655
C37 C2 3.550(8) no 1_565
C37 C3 3.566(9) no 1_565
Pt1 H18 3.1633 no .
Pt1 H36 3.0948 no .
Br1 H11 2.9819 no .
Br1 H29 3.1669 no .
Br2 H2 3.1473 no .
Br2 H20 2.9666 no .
Br2 H36 3.2323 no .
As1 H2 3.1122 no .
As1 H11 3.1390 no .
As1 H14 2.9670 no .
As1 H18 2.9274 no .
As2 H20 3.1239 no .
As2 H29 3.1379 no .
As2 H32 2.9400 no .
As2 H36 2.9630 no .
C1 H3 3.2398 no .
C1 H5 3.2539 no .
C1 H14 3.4733 no .
C2 H4 3.2366 no .
C3 H5 3.2376 no .
C4 H2 3.2360 no .
C5 H3 3.2417 no .
C5 H8 2.8463 no .
C6 H2 3.2585 no .
C6 H4 3.2528 no .
C6 H8 2.7378 no .
C7 H5 2.7572 no .
C7 H9 3.2284 no .
C7 H11 3.2616 no .
C7 H14 3.3712 no .
C8 H5 2.8475 no .
C8 H10 3.2324 no .
C9 H11 3.2251 no .
C10 H8 3.2306 no .
C11 H9 3.2224 no .
C11 H14 3.3110 no .
C12 H8 3.2472 no .
C12 H10 3.2304 no .
C12 H14 2.8474 no .
C13 H15 3.2412 no .
C13 H17 3.2276 no .
C14 H16 3.2335 no .
C14 H18 3.2334 no .
C15 H17 3.1881 no .
C16 H14 3.2289 no .
C16 H18 3.2328 no .
C17 H15 3.1901 no .
C18 H14 3.2325 no .
C18 H16 3.2353 no .
C19 H21 3.2200 no .
C19 H23 3.2409 no .
C19 H32 2.9719 no .
C20 H22 3.2398 no .
C21 H23 3.2382 no .
C22 H20 3.2460 no .
C23 H21 3.2378 no .
C23 H26 2.8683 no .
C24 H20 3.2715 no .
C24 H22 3.2474 no .
C24 H26 2.7580 no .
C24 H32 3.1690 no .
C25 H23 2.7399 no .
C25 H27 3.2449 no .
C25 H29 3.2799 no .
C25 H32 3.2350 no .
C26 H23 2.8661 no .
C26 H28 3.2204 no .
C27 H29 3.2468 no .
C28 H26 3.2216 no .
C29 H27 3.2423 no .
C30 H26 3.2502 no .
C30 H28 3.2288 no .
C30 H32 3.0812 no .
C31 H33 3.2465 no .
C31 H35 3.2179 no .
C32 H34 3.2052 no .
C32 H36 3.2336 no .
C33 H35 3.2034 no .
C34 H32 3.2050 no .
C34 H36 3.2220 no .
C35 H33 3.2067 no .
C36 H32 3.2261 no .
C36 H34 3.2215 no .
C37 H37A 2.8718 no 2_475
C37 H37B 2.8719 no 2_475
H2 H3 2.3417 no .
H3 H4 2.2932 no .
H4 H5 2.3108 no .
H5 H8 2.3417 no .
H8 H9 2.3126 no .
H9 H10 2.2686 no .
H10 H11 2.3406 no .
H11 H14 3.4924 no .
H14 H15 2.3281 no .
H15 H16 2.2816 no .
H16 H17 2.2868 no .
H17 H18 2.3171 no .
H20 H21 2.3360 no .
H21 H22 2.2998 no .
H22 H23 2.3017 no .
H23 H26 2.3617 no .
H26 H27 2.2830 no .
H27 H28 2.3040 no .
H28 H29 2.3235 no .
H32 H33 2.3084 no .
H33 H34 2.2995 no .
H34 H35 2.2714 no .
H35 H36 2.3190 no .
H37A H37B 3.3251 no 2_475
Br1 H5 2.9467 no 1_565
Br1 H8 3.1488 no 1_565
Br1 H14 3.4161 no 2_566
Br1 H15 3.3956 no 2_566
Br1 H16 3.1517 no 1_655
Br2 H23 3.1877 no 1_545
Br2 H26 3.2320 no 1_545
Br2 H34 3.2686 no 1_455
Br2 H37B 3.2008 no 1_545
Cl3 H2 3.5050 no 1_565
Cl3 H3 3.1106 no 1_565
Cl3 H22 3.0407 no 2_475
Cl3 H32 3.0259 no 1_455
Cl3 H35 3.4492 no 1_465
C2 H37A 3.1278 no 1_545
C2 H37B 3.2352 no 1_545
C3 H32 3.5047 no 1_445
C3 H37A 2.9151 no 1_545
C5 H10 3.4412 no 2_556
C6 H9 3.4719 no 2_556
C7 H9 3.4894 no 2_556
C8 H14 3.2908 no 2_556
C9 H8 3.5916 no 2_556
C9 H14 3.1854 no 2_556
C9 H15 3.4839 no 1_655
C9 H28 3.5021 no 2_666
C10 H5 3.4349 no 2_556
C10 H8 3.5788 no 2_556
C10 H15 3.0722 no 1_655
C10 H16 3.4103 no 1_655
C11 H15 3.5816 no 1_655
C11 H16 2.9556 no 1_655
C12 H16 3.5789 no 1_655
C13 H27 3.5327 no 1_445
C14 H9 3.2714 no 2_556
C14 H11 3.4979 no 2_566
C14 H27 3.4449 no 1_445
C14 H28 3.1170 no 1_445
C15 H11 3.4707 no 2_566
C15 H16 3.1352 no 2_466
C15 H27 3.1758 no 1_445
C15 H28 3.2322 no 1_445
C16 H10 3.4429 no 2_566
C16 H15 3.4293 no 2_466
C16 H16 3.1456 no 2_466
C16 H27 2.9780 no 1_445
C17 H10 2.9900 no 2_566
C17 H27 3.0807 no 1_445
C17 H29 3.5446 no 1_455
C17 H36 3.2305 no 1_455
C18 H10 3.3868 no 2_566
C18 H27 3.3702 no 1_445
C18 H35 3.4560 no 1_455
C19 H4 3.5889 no 1_565
C20 H20 3.1882 no 2_565
C20 H33 3.3876 no 1_455
C20 H34 3.1530 no 1_455
C21 H20 3.3092 no 2_565
C21 H33 3.0123 no 1_455
C22 H23 3.3998 no 2_575
C22 H33 3.5644 no 1_455
C22 H37A 2.8165 no .
C23 H22 3.3379 no 2_575
C23 H37A 3.1595 no .
C26 H36 3.3548 no 1_565
C27 H36 3.4230 no 1_565
C28 H8 3.5923 no 1_565
C28 H9 3.4613 no 2_666
C29 H8 3.5342 no 1_565
C29 H17 3.5231 no 1_655
C30 H5 3.4918 no 1_565
C31 H17 3.4158 no 1_655
C31 H21 2.9744 no 2_565
C32 H3 2.9243 no 1_665
C32 H4 3.5021 no 1_665
C32 H21 3.0510 no 2_565
C33 H3 3.0317 no 1_665
C33 H4 3.2160 no 1_665
C33 H21 3.2295 no 2_565
C33 H33 3.2119 no 2_665
C33 H34 3.5856 no 2_665
C34 H4 3.3816 no 1_665
C34 H20 3.4782 no 1_655
C34 H21 3.3442 no 2_565
C34 H33 3.2337 no 2_665
C34 H37B 3.4076 no 1_645
C35 H18 3.1119 no 1_655
C35 H21 3.2635 no 2_565
C35 H37B 3.2317 no 1_645
C36 H17 3.0460 no 1_655
C36 H18 3.4250 no 1_655
C36 H21 3.0793 no 2_565
C36 H26 3.4555 no 1_545
C37 H2 2.9892 no 1_565
C37 H3 3.0277 no 1_565
C37 H22 3.1220 no .
C37 H35 3.3619 no 1_465
H2 Cl3 3.5050 no 1_545
H2 C37 2.9892 no 1_545
H2 H35 2.7241 no 1_455
H2 H37A 2.8036 no 1_545
H2 H37B 2.5124 no 1_545
H3 Cl3 3.1106 no 1_545
H3 C32 2.9243 no 1_445
H3 C33 3.0317 no 1_445
H3 C37 3.0277 no 1_545
H3 H32 2.6649 no 1_445
H3 H33 2.8873 no 1_445
H3 H37A 2.4011 no 1_545
H3 H37B 3.3034 no 1_545
H4 C19 3.5889 no 1_545
H4 C32 3.5021 no 1_445
H4 C33 3.2160 no 1_445
H4 C34 3.3816 no 1_445
H4 H18 2.8601 no 1_545
H4 H33 3.4222 no 1_445
H5 Br1 2.9467 no 1_545
H5 C10 3.4349 no 2_556
H5 C30 3.4918 no 1_545
H5 H10 3.1689 no 2_556
H5 H18 3.5494 no 1_545
H8 Br1 3.1488 no 1_545
H8 C9 3.5916 no 2_556
H8 C10 3.5788 no 2_556
H8 C28 3.5923 no 1_545
H8 C29 3.5342 no 1_545
H8 H14 2.7721 no 2_556
H9 C6 3.4719 no 2_556
H9 C7 3.4894 no 2_556
H9 C14 3.2714 no 2_556
H9 C28 3.4613 no 2_666
H9 H14 2.5401 no 2_556
H9 H28 2.6189 no 2_666
H9 H29 3.5740 no 2_666
H10 C5 3.4412 no 2_556
H10 C16 3.4429 no 2_566
H10 C17 2.9900 no 2_566
H10 C18 3.3868 no 2_566
H10 H5 3.1689 no 2_556
H10 H15 2.9593 no 1_655
H10 H16 3.5262 no 1_655
H10 H17 2.9439 no 2_566
H10 H18 3.5890 no 2_566
H10 H29 3.1846 no 2_666
H11 C14 3.4979 no 2_566
H11 C15 3.4707 no 2_566
H11 H16 2.7484 no 1_655
H14 Br1 3.4161 no 2_566
H14 C8 3.2908 no 2_556
H14 C9 3.1854 no 2_556
H14 H8 2.7721 no 2_556
H14 H9 2.5401 no 2_556
H14 H28 3.1086 no 1_445
H15 Br1 3.3956 no 2_566
H15 C9 3.4839 no 1_455
H15 C10 3.0722 no 1_455
H15 C11 3.5816 no 1_455
H15 C16 3.4293 no 2_466
H15 H10 2.9593 no 1_455
H15 H16 2.9246 no 2_466
H15 H28 3.3089 no 1_445
H15 H29 3.5226 no 2_566
H16 Br1 3.1517 no 1_455
H16 C10 3.4103 no 1_455
H16 C11 2.9556 no 1_455
H16 C12 3.5789 no 1_455
H16 C15 3.1352 no 2_466
H16 C16 3.1456 no 2_466
H16 H10 3.5262 no 1_455
H16 H11 2.7484 no 1_455
H16 H15 2.9246 no 2_466
H16 H16 2.9683 no 2_466
H16 H27 3.3163 no 1_445
H17 C29 3.5231 no 1_455
H17 C31 3.4158 no 1_455
H17 C36 3.0460 no 1_455
H17 H10 2.9439 no 2_566
H17 H27 3.4814 no 1_445
H17 H29 2.7094 no 1_455
H17 H36 2.8628 no 1_455
H18 C35 3.1119 no 1_455
H18 C36 3.4250 no 1_455
H18 H4 2.8601 no 1_565
H18 H5 3.5494 no 1_565
H18 H10 3.5890 no 2_566
H18 H35 3.0589 no 1_455
H18 H36 3.5835 no 1_455
H20 C20 3.1882 no 2_565
H20 C21 3.3092 no 2_565
H20 C34 3.4782 no 1_455
H20 H20 3.0164 no 2_565
H20 H21 3.1963 no 2_565
H20 H33 3.5149 no 1_455
H20 H34 2.6920 no 1_455
H21 C31 2.9744 no 2_565
H21 C32 3.0510 no 2_565
H21 C33 3.2295 no 2_565
H21 C34 3.3442 no 2_565
H21 C35 3.2635 no 2_565
H21 C36 3.0793 no 2_565
H21 H20 3.1963 no 2_565
H21 H32 3.5099 no 2_565
H21 H33 2.9093 no 1_455
H21 H34 3.5605 no 1_455
H21 H36 3.5401 no 2_565
H22 Cl3 3.0407 no 2_475
H22 C23 3.3379 no 2_575
H22 C37 3.1220 no .
H22 H22 3.4687 no 2_575
H22 H23 2.7900 no 2_575
H22 H37A 2.4974 no .
H23 Br2 3.1877 no 1_565
H23 C22 3.3998 no 2_575
H23 H22 2.7900 no 2_575
H23 H37A 3.1153 no .
H26 Br2 3.2320 no 1_565
H26 C36 3.4555 no 1_565
H26 H35 3.5566 no 1_565
H26 H36 2.7079 no 1_565
H27 C13 3.5327 no 1_665
H27 C14 3.4449 no 1_665
H27 C15 3.1758 no 1_665
H27 C16 2.9780 no 1_665
H27 C17 3.0807 no 1_665
H27 C18 3.3702 no 1_665
H27 H16 3.3163 no 1_665
H27 H17 3.4814 no 1_665
H27 H35 3.5001 no 1_565
H27 H36 2.8519 no 1_565
H28 C9 3.5021 no 2_666
H28 C14 3.1170 no 1_665
H28 C15 3.2322 no 1_665
H28 H9 2.6189 no 2_666
H28 H14 3.1086 no 1_665
H28 H15 3.3089 no 1_665
H29 C17 3.5446 no 1_655
H29 H9 3.5740 no 2_666
H29 H10 3.1846 no 2_666
H29 H15 3.5226 no 2_566
H29 H17 2.7094 no 1_655
H32 Cl3 3.0259 no 1_655
H32 C3 3.5047 no 1_665
H32 H3 2.6649 no 1_665
H32 H21 3.5099 no 2_565
H33 C20 3.3876 no 1_655
H33 C21 3.0123 no 1_655
H33 C22 3.5644 no 1_655
H33 C33 3.2119 no 2_665
H33 C34 3.2337 no 2_665
H33 H3 2.8873 no 1_665
H33 H4 3.4222 no 1_665
H33 H20 3.5149 no 1_655
H33 H21 2.9093 no 1_655
H33 H33 3.0823 no 2_665
H33 H34 3.1437 no 2_665
H33 H37A 3.3544 no 1_655
H34 Br2 3.2686 no 1_655
H34 C20 3.1530 no 1_655
H34 C33 3.5856 no 2_665
H34 H20 2.6920 no 1_655
H34 H21 3.5605 no 1_655
H34 H33 3.1437 no 2_665
H34 H37B 2.9477 no 1_645
H35 Cl3 3.4492 no 1_645
H35 C18 3.4560 no 1_655
H35 C37 3.3619 no 1_645
H35 H2 2.7241 no 1_655
H35 H18 3.0589 no 1_655
H35 H26 3.5566 no 1_545
H35 H27 3.5001 no 1_545
H35 H37B 2.5868 no 1_645
H36 C17 3.2305 no 1_655
H36 C26 3.3548 no 1_545
H36 C27 3.4230 no 1_545
H36 H17 2.8628 no 1_655
H36 H18 3.5835 no 1_655
H36 H21 3.5401 no 2_565
H36 H26 2.7079 no 1_545
H36 H27 2.8519 no 1_545
H37A C2 3.1278 no 1_565
H37A C3 2.9151 no 1_565
H37A C22 2.8165 no .
H37A C23 3.1595 no .
H37A H2 2.8036 no 1_565
H37A H3 2.4011 no 1_565
H37A H22 2.4974 no .
H37A H23 3.1153 no .
H37A H33 3.3544 no 1_455
H37B Br2 3.2008 no 1_565
H37B C2 3.2352 no 1_565
H37B C34 3.4076 no 1_465
H37B C35 3.2317 no 1_465
H37B H2 2.5124 no 1_565
H37B H3 3.3034 no 1_565
H37B H34 2.9477 no 1_465
H37B H35 2.5868 no 1_465

loop_
_geom_torsion_atom_site_label_1
_geom_torsion_atom_site_label_2
_geom_torsion_atom_site_label_3
_geom_torsion_atom_site_label_4
_geom_torsion
_geom_torsion_publ_flag
_geom_torsion_site_symmetry_1
_geom_torsion_site_symmetry_3
_geom_torsion_site_symmetry_4
Pt1 As1 C1 C2 -59.7(7) no . . .
Pt1 As1 C1 C6 121.2(4) no . . .
Pt1 As1 C12 C7 -120.3(3) no . . .
Pt1 As1 C12 C11 59.2(7) no . . .
Pt1 As1 C13 C14 -157.8(3) no . . .
Pt1 As1 C13 C18 25.8(5) no . . .
C1 As1 C12 C7 6.0(5) no . . .
C1 As1 C12 C11 -174.6(6) no . . .
C12 As1 C1 C2 174.8(7) no . . .
C12 As1 C1 C6 -4.2(5) no . . .
C1 As1 C13 C14 69.0(5) no . . .
C1 As1 C13 C18 -107.4(4) no . . .
C13 As1 C1 C2 67.9(7) no . . .
C13 As1 C1 C6 -111.2(5) no . . .
C12 As1 C13 C14 -23.6(5) no . . .
C12 As1 C13 C18 160.0(4) no . . .
C13 As1 C12 C7 110.3(4) no . . .
C13 As1 C12 C11 -70.2(6) no . . .
Pt1 As2 C19 C20 -53.1(6) no . . .
Pt1 As2 C19 C24 127.2(3) no . . .
Pt1 As2 C30 C25 -125.7(4) no . . .
Pt1 As2 C30 C29 54.6(7) no . . .
Pt1 As2 C31 C32 175.8(3) no . . .
Pt1 As2 C31 C36 -6.6(5) no . . .
C19 As2 C30 C25 1.7(5) no . . .
C19 As2 C30 C29 -178.0(7) no . . .
C30 As2 C19 C20 178.2(6) no . . .
C30 As2 C19 C24 -1.5(5) no . . .
C19 As2 C31 C32 42.4(5) no . . .
C19 As2 C31 C36 -140.0(4) no . . .
C31 As2 C19 C20 74.4(6) no . . .
C31 As2 C19 C24 -105.3(4) no . . .
C30 As2 C31 C32 -49.3(5) no . . .
C30 As2 C31 C36 128.3(4) no . . .
C31 As2 C30 C25 106.1(5) no . . .
C31 As2 C30 C29 -73.5(7) no . . .
C37 Cl3 C37 Cl3 0.0 no . 2_475 2_475
C37 Cl3 C37 Cl3 0.0 no 2_475 . 2_475
As1 C1 C2 C3 -178.5(5) no . . .
As1 C1 C6 C5 179.2(5) no . . .
As1 C1 C6 C7 1.7(8) no . . .
C2 C1 C6 C5 0.0(12) no . . .
C2 C1 C6 C7 -177.5(7) no . . .
C6 C1 C2 C3 0.5(12) no . . .
C1 C2 C3 C4 -0.9(13) no . . .
C2 C3 C4 C5 0.8(15) no . . .
C3 C4 C5 C6 -0.2(15) no . . .
C4 C5 C6 C1 -0.2(13) no . . .
C4 C5 C6 C7 177.1(8) no . . .
C1 C6 C7 C8 179.1(7) no . . .
C1 C6 C7 C12 3.3(10) no . . .
C5 C6 C7 C8 1.8(13) no . . .
C5 C6 C7 C12 -174.0(8) no . . .
C6 C7 C8 C9 -174.1(7) no . . .
C6 C7 C12 As1 -6.4(9) no . . .
C6 C7 C12 C11 174.0(6) no . . .
C8 C7 C12 As1 177.5(6) no . . .
C8 C7 C12 C11 -2.0(11) no . . .
C12 C7 C8 C9 1.5(12) no . . .
C7 C8 C9 C10 0.2(14) no . . .
C8 C9 C10 C11 -1.5(14) no . . .
C9 C10 C11 C12 1.0(13) no . . .
C10 C11 C12 As1 -178.6(6) no . . .
C10 C11 C12 C7 0.8(12) no . . .
As1 C13 C14 C15 -176.1(4) no . . .
As1 C13 C18 C17 175.4(4) no . . .
C14 C13 C18 C17 -1.0(9) no . . .
C18 C13 C14 C15 0.3(10) no . . .
C13 C14 C15 C16 1.1(11) no . . .
C14 C15 C16 C17 -1.7(12) no . . .
C15 C16 C17 C18 1.0(12) no . . .
C16 C17 C18 C13 0.3(11) no . . .
As2 C19 C20 C21 -178.3(5) no . . .
As2 C19 C24 C23 179.6(5) no . . .
As2 C19 C24 C25 1.1(8) no . . .
C20 C19 C24 C23 -0.1(11) no . . .
C20 C19 C24 C25 -178.6(7) no . . .
C24 C19 C20 C21 1.3(11) no . . .
C19 C20 C21 C22 -2.0(12) no . . .
C20 C21 C22 C23 1.6(14) no . . .
C21 C22 C23 C24 -0.4(15) no . . .
C22 C23 C24 C19 -0.4(13) no . . .
C22 C23 C24 C25 178.0(8) no . . .
C19 C24 C25 C26 178.0(7) no . . .
C19 C24 C25 C30 0.3(10) no . . .
C23 C24 C25 C26 -0.4(14) no . . .
C23 C24 C25 C30 -178.1(8) no . . .
C24 C25 C26 C27 -177.8(8) no . . .
C24 C25 C30 As2 -1.5(9) no . . .
C24 C25 C30 C29 178.2(6) no . . .
C26 C25 C30 As2 -179.4(7) no . . .
C26 C25 C30 C29 0.3(12) no . . .
C30 C25 C26 C27 -0.1(13) no . . .
C25 C26 C27 C28 0.7(16) no . . .
C26 C27 C28 C29 -1.4(16) no . . .
C27 C28 C29 C30 1.6(14) no . . .
C28 C29 C30 As2 178.6(7) no . . .
C28 C29 C30 C25 -1.0(13) no . . .
As2 C31 C32 C33 177.9(4) no . . .
As2 C31 C36 C35 -176.7(4) no . . .
C32 C31 C36 C35 0.9(10) no . . .
C36 C31 C32 C33 0.3(10) no . . .
C31 C32 C33 C34 -1.9(11) no . . .
C32 C33 C34 C35 2.3(13) no . . .
C33 C34 C35 C36 -1.2(14) no . . .
C34 C35 C36 C31 -0.5(13) no . . .
